data_7234026
loop_
_publ_author_name
'Liu, Yu'
'Wang, Xiuli'
'Zhao, Jing'
'Lin, Hongyan'
'Xu, Na'
'Zhang, Juwen'
'Yu, Baoyi'

_publ_section_title
;
 A series of flexible bis(pyridyl)bis(tetrazole)-modulated coordination
 polymers: construction, electrochemical properties, dye adsorption and
 magnetic properties
;
_journal_issue 43
_journal_name_full CrystEngComm
_journal_page_first 6613
_journal_paper_doi 10.1039/C9CE01175G
_journal_volume 21
_journal_year 2019
_chemical_formula_moiety 'C42 H30 Co N10 O6'
_chemical_formula_sum 'C42 H30 Co N10 O6'
_chemical_formula_weight 829.69
_space_group_crystal_system triclinic
_space_group_IT_number 2
_space_group_name_Hall '-P 1'
_space_group_name_H-M_alt 'P -1'
_symmetry_space_group_name_Hall '-P 1'
_symmetry_space_group_name_H-M 'P -1'
_atom_sites_solution_hydrogens geom
_audit_creation_date 2019-07-10
_audit_creation_method
;
Olex2 1.2-beta
(compiled 2016.11.30 svn.r3356 for OlexSys, GUI svn.r5269)
;
_audit_update_record
;
2019-07-11 deposited with the CCDC.    2019-09-17 downloaded from the CCDC.
;
_cell_angle_alpha 102.390(2)
_cell_angle_beta 96.824(2)
_cell_angle_gamma 99.046(2)
_cell_formula_units_Z 2
_cell_length_a 8.2692(9)
_cell_length_b 13.9397(14)
_cell_length_c 17.5348(19)
_cell_measurement_reflns_used 673
_cell_measurement_temperature 296(2)
_cell_measurement_theta_max 19.942
_cell_measurement_theta_min 2.409
_cell_volume 1925.1(4)
_computing_cell_refinement 'SAINT v8.34A (Bruker, 2013)'
_computing_data_collection 'SMART (Bruker, 2001)'
_computing_data_reduction 'SAINT v8.34A (Bruker, 2013)'
_computing_molecular_graphics 'Olex2 (Dolomanov et al., 2009)'
_computing_publication_material 'Olex2 (Dolomanov et al., 2009)'
_computing_structure_refinement 'ShelXL (Sheldrick, 2015)'
_computing_structure_solution 'SHELXS-97 (Sheldrick, 2008)'
_diffrn_ambient_temperature 293(2)
_diffrn_measured_fraction_theta_full 0.996
_diffrn_measured_fraction_theta_max 0.996
_diffrn_measurement_device_type 'Bruker P4'
_diffrn_measurement_method '\w scans'
_diffrn_radiation_monochromator graphite
_diffrn_radiation_type MoK\a
_diffrn_radiation_wavelength 0.71073
_diffrn_reflns_av_R_equivalents 0.0663
_diffrn_reflns_av_unetI/netI 0.1575
_diffrn_reflns_Laue_measured_fraction_full 0.996
_diffrn_reflns_Laue_measured_fraction_max 0.996
_diffrn_reflns_limit_h_max 9
_diffrn_reflns_limit_h_min -9
_diffrn_reflns_limit_k_max 14
_diffrn_reflns_limit_k_min -16
_diffrn_reflns_limit_l_max 20
_diffrn_reflns_limit_l_min -16
_diffrn_reflns_number 11204
_diffrn_reflns_point_group_measured_fraction_full 0.996
_diffrn_reflns_point_group_measured_fraction_max 0.996
_diffrn_reflns_theta_full 25.060
_diffrn_reflns_theta_max 25.060
_diffrn_reflns_theta_min 1.523
_exptl_absorpt_coefficient_mu 0.509
_exptl_absorpt_correction_T_max 0.9262
_exptl_absorpt_correction_T_min 0.9033
_exptl_absorpt_correction_type none
_exptl_crystal_colour PINK
_exptl_crystal_density_diffrn 1.431
_exptl_crystal_density_method 'not measured'
_exptl_crystal_description BLOCK
_exptl_crystal_F_000 854
_exptl_crystal_size_max 0.2
_exptl_crystal_size_mid 0.18
_exptl_crystal_size_min 0.15
_platon_squeeze_details
;

;
_refine_diff_density_max 0.341
_refine_diff_density_min -0.341
_refine_diff_density_rms 0.074
_refine_ls_extinction_method none
_refine_ls_goodness_of_fit_ref 0.861
_refine_ls_hydrogen_treatment constr
_refine_ls_matrix_type full
_refine_ls_number_parameters 537
_refine_ls_number_reflns 6799
_refine_ls_number_restraints 0
_refine_ls_restrained_S_all 0.861
_refine_ls_R_factor_all 0.1365
_refine_ls_R_factor_gt 0.0614
_refine_ls_shift/su_max 0.000
_refine_ls_shift/su_mean 0.000
_refine_ls_structure_factor_coef Fsqd
_refine_ls_weighting_details 'w=1/[\s^2^(Fo^2^)+(0.0456P)^2^] where P=(Fo^2^+2Fc^2^)/3'
_refine_ls_weighting_scheme calc
_refine_ls_wR_factor_gt 0.1101
_refine_ls_wR_factor_ref 0.1280
_reflns_Friedel_coverage 0.000
_reflns_number_gt 3396
_reflns_number_total 6799
_reflns_threshold_expression 'I > 2\s(I)'
_cod_data_source_file c9ce01175g2.cif
_cod_data_source_block 1
_cod_depositor_comments 'Adding full bibliography for 7234026--7234029.cif.'
_cod_database_code 7234026
_shelx_space_group_comment
;
The symmetry employed for this shelxl refinement is uniquely defined
by the following loop, which should always be used as a source of
symmetry information in preference to the above space-group names.
They are only intended as comments.
;
_shelx_estimated_absorpt_t_max 0.928
_shelx_estimated_absorpt_t_min 0.905
_olex2_refinement_description
;
1. Fixed Uiso
 At 1.2 times of:
  All C(H) groups, All C(H,H) groups, All C(H,H,H,H) groups
 At 1.5 times of:
  All O(H) groups
2. Uiso/Uaniso restraints and constraints
Uanis(C8) = Uanis(C8')
3. Others
 Sof(H7BC)=Sof(H7BD)=Sof(C8')=Sof(H8'A)=Sof(H8'B)=Sof(H9BC)=Sof(H9BD)=1-FVAR(1)
 Sof(H7AA)=Sof(H7AB)=Sof(C8)=Sof(H8A)=Sof(H8B)=Sof(H9AA)=Sof(H9AB)=FVAR(1)
4.a Secondary CH2 refined with riding coordinates:
 C7(H7AA,H7AB), C7(H7BC,H7BD), C8(H8A,H8B), C8'(H8'A,H8'B), C9(H9AA,H9AB),
 C9(H9BC,H9BD)
4.b Aromatic/amide H refined with riding coordinates:
 C1(H1), C3(H3A), C4(H4), C5(H5), C10(H10), C13(H13), C14(H14), C15(H15),
 C18(H18), C19(H19), C22(H22), C23(H23), C24(H24), C27(H27), C29(H29), C30(H30),
  C32(H32), C33(H33), C34(H34), C36(H36), C40(H40), C41(H41), C43(H43)
4.c Idealised tetrahedral OH refined as rotating group:
 O3(H3)
;
_shelx_shelxl_version_number 2014/7
_olex2_submission_special_instructions 'No special instructions were received'

loop_
_space_group_symop_operation_xyz
'x, y, z'
'-x, -y, -z'

loop_
_atom_site_label
_atom_site_type_symbol
_atom_site_fract_x
_atom_site_fract_y
_atom_site_fract_z
_atom_site_U_iso_or_equiv
_atom_site_adp_type
_atom_site_occupancy
_atom_site_site_symmetry_order
_atom_site_calc_flag
_atom_site_refinement_flags_posn
_atom_site_refinement_flags_occupancy
_atom_site_disorder_assembly
_atom_site_disorder_group
Co1 Co -0.16627(8) 0.46447(4) 0.57254(4) 0.0260(2) Uani 1 1 d . . . .
O1 O -0.3802(4) 0.4178(2) 0.62186(17) 0.0365(9) Uani 1 1 d . . . .
N1 N -0.1894(5) 0.6144(3) 0.5738(2) 0.0312(10) Uani 1 1 d . . . .
C1 C -0.0748(6) 0.6904(3) 0.6197(3) 0.0310(12) Uani 1 1 d . . . .
H1 H 0.0075 0.6755 0.6539 0.037 Uiso 1 1 calc R . . .
O2 O -0.1731(4) 0.5085(2) 0.71007(18) 0.0395(9) Uani 1 1 d . . . .
N2 N 0.1193(5) 0.6862(3) 0.4298(2) 0.0359(11) Uani 1 1 d . . . .
C2 C -0.0727(6) 0.7894(3) 0.6189(3) 0.0309(12) Uani 1 1 d . . . .
N3 N 0.2816(5) 0.9428(3) 0.7390(2) 0.0383(11) Uani 1 1 d . . . .
O3 O -1.0736(5) -0.3035(2) 0.7984(2) 0.0541(11) Uani 1 1 d . . . .
H3 H -1.1146 -0.3632 0.7852 0.081 Uiso 1 1 calc GR . . .
C3 C -0.1963(6) 0.8114(3) 0.5684(3) 0.0367(13) Uani 1 1 d . . . .
H3A H -0.1993 0.8773 0.5665 0.044 Uiso 1 1 calc R . . .
N4 N 0.1996(5) 0.8505(3) 0.7058(2) 0.0388(11) Uani 1 1 d . . . .
C4 C -0.3138(6) 0.7347(3) 0.5214(3) 0.0377(13) Uani 1 1 d . . . .
H4 H -0.3978 0.7479 0.4872 0.045 Uiso 1 1 calc R . . .
O4 O -0.9809(5) -0.3411(2) 0.9118(2) 0.0654(13) Uani 1 1 d . . . .
N5 N 0.0608(5) 0.9660(3) 0.6785(2) 0.0370(11) Uani 1 1 d . . . .
C5 C -0.3067(6) 0.6385(3) 0.5253(3) 0.0352(13) Uani 1 1 d . . . .
H5 H -0.3869 0.5872 0.4926 0.042 Uiso 1 1 calc R . . .
O5 O -0.2834(4) 0.4136(2) 0.45821(17) 0.0326(9) Uani 1 1 d . . . .
N6 N 0.2019(6) 1.0138(3) 0.7244(2) 0.0412(12) Uani 1 1 d . . . .
C6 C 0.0620(6) 0.8676(3) 0.6680(3) 0.0300(12) Uani 1 1 d . . . .
O6 O 0.0821(4) 0.5003(2) 0.58657(17) 0.0345(9) Uani 1 1 d . . . .
N7 N 0.5046(5) 1.0192(3) 0.6315(2) 0.0393(11) Uani 1 1 d . . . .
C7 C 0.4437(7) 0.9647(4) 0.7898(3) 0.0496(16) Uani 1 1 d . . . .
H7AA H 0.4422 0.9169 0.8227 0.060 Uiso 0.700(7) 1 calc R P A 1
H7AB H 0.4552 1.0304 0.8248 0.060 Uiso 0.700(7) 1 calc R P A 1
H7BC H 0.4268 0.9785 0.8446 0.060 Uiso 0.300(7) 1 calc R P A 2
H7BD H 0.4936 0.9057 0.7800 0.060 Uiso 0.300(7) 1 calc R P A 2
N8 N 0.4403(6) 1.0889(3) 0.6058(3) 0.0493(13) Uani 1 1 d . . . .
C8 C 0.5963(9) 0.9634(5) 0.7511(4) 0.043(2) Uani 0.700(7) 1 d . P A 1
H8A H 0.5864 0.8978 0.7163 0.052 Uiso 0.700(7) 1 calc R P A 1
H8B H 0.6913 0.9725 0.7919 0.052 Uiso 0.700(7) 1 calc R P A 1
C8' C 0.560(2) 1.0492(13) 0.7782(10) 0.043(2) Uani 0.300(7) 1 d . P A 2
H8'A H 0.6519 1.0655 0.8214 0.052 Uiso 0.300(7) 1 calc R P A 2
H8'B H 0.5040 1.1060 0.7842 0.052 Uiso 0.300(7) 1 calc R P A 2
N9 N 0.4374(5) 0.9273(3) 0.5925(2) 0.0406(11) Uani 1 1 d . . . .
C9 C 0.6311(7) 1.0417(4) 0.7034(3) 0.0480(15) Uani 1 1 d . . . .
H9AA H 0.6297 1.1074 0.7356 0.058 Uiso 0.700(7) 1 calc R P A 1
H9AB H 0.7403 1.0423 0.6883 0.058 Uiso 0.700(7) 1 calc R P A 1
H9BC H 0.7046 1.1044 0.7063 0.058 Uiso 0.300(7) 1 calc R P A 2
H9BD H 0.6971 0.9897 0.6987 0.058 Uiso 0.300(7) 1 calc R P A 2
N10 N 0.3244(6) 1.0407(3) 0.5447(2) 0.0473(13) Uani 1 1 d . . . .
C10 C 0.0777(7) 0.8805(4) 0.4340(3) 0.0478(16) Uani 1 1 d . . . .
H10 H 0.0648 0.9457 0.4345 0.057 Uiso 1 1 calc R . . .
C11 C 0.2070(6) 0.8624(3) 0.4820(3) 0.0318(12) Uani 1 1 d . . . .
C12 C 0.3241(6) 0.9429(3) 0.5387(3) 0.0334(13) Uani 1 1 d . . . .
C13 C 0.2238(6) 0.7642(3) 0.4778(3) 0.0319(12) Uani 1 1 d . . . .
H13 H 0.3123 0.7521 0.5100 0.038 Uiso 1 1 calc R . . .
C14 C -0.0070(7) 0.7055(4) 0.3846(3) 0.0466(15) Uani 1 1 d . . . .
H14 H -0.0816 0.6519 0.3511 0.056 Uiso 1 1 calc R . . .
C15 C -0.0327(7) 0.8008(4) 0.3851(3) 0.0597(19) Uani 1 1 d . . . .
H15 H -0.1231 0.8111 0.3529 0.072 Uiso 1 1 calc R . . .
C16 C -0.5692(6) 0.2865(3) 0.9392(3) 0.0270(12) Uani 1 1 d . . . .
C17 C -0.5198(6) 0.3356(3) 0.8764(3) 0.0293(12) Uani 1 1 d . . . .
C18 C -0.3961(7) 0.4199(3) 0.8934(3) 0.0460(16) Uani 1 1 d . . . .
H18 H -0.3538 0.4507 0.9461 0.055 Uiso 1 1 calc R . . .
C19 C -0.3335(7) 0.4599(4) 0.8351(3) 0.0517(17) Uani 1 1 d . . . .
H19 H -0.2491 0.5160 0.8491 0.062 Uiso 1 1 calc R . . .
C20 C -0.3942(6) 0.4177(3) 0.7569(3) 0.0294(12) Uani 1 1 d . . . .
C21 C -0.3147(6) 0.4510(3) 0.6927(3) 0.0295(12) Uani 1 1 d . . . .
C22 C -0.5227(7) 0.3375(4) 0.7388(3) 0.0506(17) Uani 1 1 d . . . .
H22 H -0.5685 0.3094 0.6862 0.061 Uiso 1 1 calc R . . .
C23 C -0.5866(7) 0.2971(4) 0.7976(3) 0.0573(19) Uani 1 1 d . . . .
H23 H -0.6754 0.2434 0.7835 0.069 Uiso 1 1 calc R . . .
C24 C -0.5123(6) 0.3301(3) 1.0202(3) 0.0329(13) Uani 1 1 d . . . .
H24 H -0.4509 0.3949 1.0346 0.039 Uiso 1 1 calc R . . .
C26 C -0.5433(6) 0.2814(3) 1.0792(3) 0.0314(12) Uani 1 1 d . . . .
C27 C -0.6379(6) 0.1841(3) 1.0571(3) 0.0314(12) Uani 1 1 d . . . .
H27 H -0.6604 0.1498 1.0959 0.038 Uiso 1 1 calc R . . .
C28 C -0.6983(6) 0.1384(3) 0.9782(3) 0.0295(12) Uani 1 1 d . . . .
C29 C -0.6670(6) 0.1896(3) 0.9208(3) 0.0326(13) Uani 1 1 d . . . .
H29 H -0.7117 0.1593 0.8683 0.039 Uiso 1 1 calc R . . .
C30 C -0.3188(6) 0.3952(3) 1.1815(3) 0.0335(13) Uani 1 1 d . . . .
H30 H -0.2701 0.4155 1.1410 0.040 Uiso 1 1 calc R . . .
C31 C -0.4683(6) 0.3271(3) 1.1630(2) 0.0281(12) Uani 1 1 d . . . .
C32 C -0.9193(6) -0.0015(3) 0.8927(3) 0.0381(14) Uani 1 1 d . . . .
H32 H -0.9617 0.0445 0.8687 0.046 Uiso 1 1 calc R . . .
C33 C -0.5400(6) 0.3012(3) 1.2259(3) 0.0337(13) Uani 1 1 d . . . .
H33 H -0.6423 0.2583 1.2155 0.040 Uiso 1 1 calc R . . .
C34 C -0.4616(6) 0.3381(3) 1.3028(3) 0.0296(12) Uani 1 1 d . . . .
H34 H -0.5096 0.3182 1.3436 0.036 Uiso 1 1 calc R . . .
C35 C -0.3125(6) 0.4045(3) 1.3198(3) 0.0274(12) Uani 1 1 d . . . .
C36 C -0.2419(6) 0.4330(3) 1.2582(3) 0.0326(12) Uani 1 1 d . . . .
H36 H -0.1418 0.4781 1.2690 0.039 Uiso 1 1 calc R . . .
C37 C -0.9950(6) -0.2803(4) 0.8739(3) 0.0422(14) Uani 1 1 d . . . .
C38 C -0.2204(6) 0.4411(3) 1.4025(3) 0.0268(12) Uani 1 1 d . . . .
C39 C -0.9281(6) -0.1711(3) 0.9020(3) 0.0378(13) Uani 1 1 d . . . .
C40 C -0.8009(7) -0.1388(4) 0.9646(3) 0.0463(15) Uani 1 1 d . . . .
H40 H -0.7616 -0.1848 0.9898 0.056 Uiso 1 1 calc R . . .
C41 C -0.7302(6) -0.0385(3) 0.9908(3) 0.0373(14) Uani 1 1 d . . . .
H41 H -0.6432 -0.0179 1.0329 0.045 Uiso 1 1 calc R . . .
C42 C -0.7876(6) 0.0317(3) 0.9549(3) 0.0322(13) Uani 1 1 d . . . .
C43 C -0.9879(6) -0.1017(3) 0.8662(3) 0.0390(14) Uani 1 1 d . . . .
H43 H -1.0750 -0.1228 0.8240 0.047 Uiso 1 1 calc R . . .

loop_
_atom_site_aniso_label
_atom_site_aniso_U_11
_atom_site_aniso_U_22
_atom_site_aniso_U_33
_atom_site_aniso_U_23
_atom_site_aniso_U_13
_atom_site_aniso_U_12
Co1 0.0318(4) 0.0234(3) 0.0194(4) 0.0051(3) -0.0004(3) -0.0012(3)
O1 0.050(2) 0.0383(19) 0.0191(19) 0.0101(15) 0.0024(16) -0.0015(16)
N1 0.034(3) 0.029(2) 0.027(2) 0.0056(19) 0.003(2) 0.000(2)
C1 0.041(3) 0.024(3) 0.028(3) 0.008(2) 0.003(2) 0.005(2)
O2 0.036(2) 0.039(2) 0.040(2) 0.0156(17) 0.0041(17) -0.0087(17)
N2 0.039(3) 0.029(2) 0.039(3) 0.009(2) 0.001(2) 0.005(2)
C2 0.039(3) 0.020(3) 0.032(3) 0.004(2) 0.007(2) 0.001(2)
N3 0.037(3) 0.035(3) 0.036(3) 0.005(2) -0.001(2) -0.005(2)
O3 0.063(3) 0.033(2) 0.056(3) 0.0024(19) 0.002(2) -0.005(2)
C3 0.047(4) 0.023(3) 0.041(3) 0.012(2) -0.001(3) 0.009(2)
N4 0.042(3) 0.030(2) 0.040(3) 0.005(2) 0.003(2) 0.000(2)
C4 0.040(3) 0.034(3) 0.038(3) 0.011(3) -0.005(3) 0.008(3)
O4 0.091(3) 0.034(2) 0.063(3) 0.014(2) -0.003(2) -0.006(2)
N5 0.039(3) 0.025(2) 0.041(3) 0.003(2) -0.002(2) 0.004(2)
C5 0.034(3) 0.036(3) 0.029(3) 0.003(2) 0.002(2) -0.004(2)
O5 0.043(2) 0.0321(18) 0.0194(18) 0.0081(15) 0.0010(16) -0.0034(16)
N6 0.057(3) 0.026(2) 0.036(3) 0.005(2) -0.001(2) 0.001(2)
C6 0.031(3) 0.025(3) 0.033(3) 0.006(2) 0.006(2) 0.004(2)
O6 0.031(2) 0.0348(19) 0.0282(19) 0.0032(15) -0.0038(16) -0.0095(16)
N7 0.043(3) 0.036(3) 0.035(3) 0.006(2) 0.004(2) 0.001(2)
C7 0.041(4) 0.054(4) 0.046(4) 0.009(3) -0.009(3) 0.002(3)
N8 0.069(4) 0.026(2) 0.046(3) 0.005(2) 0.005(3) -0.003(2)
C8 0.037(4) 0.050(5) 0.036(4) 0.005(4) -0.006(4) 0.005(4)
C8' 0.037(4) 0.050(5) 0.036(4) 0.005(4) -0.006(4) 0.005(4)
N9 0.047(3) 0.025(2) 0.044(3) 0.005(2) 0.000(2) -0.003(2)
C9 0.046(4) 0.047(3) 0.041(3) 0.002(3) 0.001(3) -0.004(3)
N10 0.063(3) 0.033(3) 0.039(3) 0.008(2) -0.004(2) -0.002(2)
C10 0.057(4) 0.029(3) 0.054(4) 0.011(3) -0.004(3) 0.006(3)
C11 0.039(3) 0.029(3) 0.028(3) 0.009(2) 0.005(2) 0.006(2)
C12 0.045(4) 0.029(3) 0.029(3) 0.010(2) 0.010(3) 0.005(3)
C13 0.031(3) 0.023(3) 0.036(3) 0.004(2) -0.001(2) -0.003(2)
C14 0.051(4) 0.030(3) 0.049(4) 0.006(3) -0.013(3) 0.000(3)
C15 0.062(4) 0.042(3) 0.065(4) 0.017(3) -0.026(3) 0.000(3)
C16 0.028(3) 0.028(3) 0.020(3) 0.003(2) 0.002(2) -0.002(2)
C17 0.034(3) 0.028(3) 0.023(3) 0.008(2) 0.006(2) -0.005(2)
C18 0.065(4) 0.040(3) 0.019(3) 0.006(2) -0.001(3) -0.023(3)
C19 0.068(4) 0.041(3) 0.029(3) 0.008(3) -0.004(3) -0.030(3)
C20 0.036(3) 0.027(3) 0.025(3) 0.007(2) 0.006(2) 0.001(2)
C21 0.032(3) 0.033(3) 0.025(3) 0.005(2) 0.005(2) 0.011(2)
C22 0.067(4) 0.049(3) 0.019(3) 0.005(3) -0.008(3) -0.024(3)
C23 0.069(4) 0.061(4) 0.027(3) 0.022(3) -0.011(3) -0.036(3)
C24 0.035(3) 0.030(3) 0.026(3) 0.006(2) -0.002(2) -0.008(2)
C26 0.034(3) 0.035(3) 0.022(3) 0.009(2) -0.001(2) -0.002(2)
C27 0.033(3) 0.039(3) 0.021(3) 0.009(2) 0.003(2) -0.001(2)
C28 0.031(3) 0.030(3) 0.025(3) 0.011(2) 0.004(2) -0.005(2)
C29 0.039(3) 0.034(3) 0.020(3) 0.005(2) -0.002(2) -0.002(2)
C30 0.034(3) 0.037(3) 0.026(3) 0.011(2) 0.004(2) -0.006(2)
C31 0.033(3) 0.031(3) 0.016(3) 0.002(2) 0.000(2) 0.003(2)
C32 0.043(3) 0.035(3) 0.031(3) 0.011(2) 0.002(3) -0.010(3)
C33 0.028(3) 0.042(3) 0.025(3) 0.002(2) -0.001(2) -0.001(2)
C34 0.034(3) 0.036(3) 0.017(3) 0.006(2) 0.007(2) -0.001(2)
C35 0.033(3) 0.026(3) 0.022(3) 0.003(2) -0.001(2) 0.010(2)
C36 0.032(3) 0.034(3) 0.026(3) 0.003(2) 0.003(2) -0.005(2)
C37 0.034(3) 0.045(4) 0.039(4) 0.004(3) 0.003(3) -0.005(3)
C38 0.040(3) 0.015(2) 0.022(3) 0.002(2) -0.004(2) 0.007(2)
C39 0.036(3) 0.029(3) 0.045(3) 0.008(3) 0.009(3) -0.004(2)
C40 0.048(4) 0.039(3) 0.050(4) 0.012(3) -0.003(3) 0.007(3)
C41 0.038(3) 0.034(3) 0.030(3) 0.005(2) -0.005(2) -0.010(3)
C42 0.035(3) 0.032(3) 0.022(3) 0.004(2) 0.001(2) -0.009(2)
C43 0.042(4) 0.032(3) 0.037(3) 0.004(3) 0.003(3) -0.005(3)

loop_
_atom_type_symbol
_atom_type_description
_atom_type_scat_dispersion_real
_atom_type_scat_dispersion_imag
_atom_type_scat_source
C C 0.0033 0.0016 'International Tables Vol C Tables 4.2.6.8 and 6.1.1.4'
H H 0.0000 0.0000 'International Tables Vol C Tables 4.2.6.8 and 6.1.1.4'
Co Co 0.3494 0.9721 'International Tables Vol C Tables 4.2.6.8 and 6.1.1.4'
N N 0.0061 0.0033 'International Tables Vol C Tables 4.2.6.8 and 6.1.1.4'
O O 0.0106 0.0060 'International Tables Vol C Tables 4.2.6.8 and 6.1.1.4'

loop_
_geom_angle_atom_site_label_1
_geom_angle_atom_site_label_2
_geom_angle_atom_site_label_3
_geom_angle
_geom_angle_site_symmetry_1
_geom_angle_site_symmetry_3
O1 Co1 O2 57.84(11) . .
O1 Co1 N2 84.64(14) . 2_566
N1 Co1 O1 100.17(14) . .
N1 Co1 O2 85.93(13) . .
N1 Co1 N2 174.93(16) . 2_566
N2 Co1 O2 95.37(13) 2_566 .
O5 Co1 O1 94.28(12) . .
O5 Co1 N1 92.47(13) . .
O5 Co1 O2 151.09(13) . .
O5 Co1 N2 88.75(13) . 2_566
O6 Co1 O1 147.59(12) . .
O6 Co1 N1 91.58(14) . .
O6 Co1 O2 93.46(12) . .
O6 Co1 N2 83.45(14) . 2_566
O6 Co1 O5 115.44(13) . .
C21 O1 Co1 96.3(3) . .
C1 N1 Co1 119.9(3) . .
C1 N1 C5 116.7(4) . .
C5 N1 Co1 123.2(3) . .
N1 C1 C2 123.5(4) . .
C21 O2 Co1 85.0(3) . .
C13 N2 Co1 118.9(3) . 2_566
C14 N2 Co1 123.9(3) . 2_566
C14 N2 C13 117.2(4) . .
C1 C2 C3 118.1(4) . .
C1 C2 C6 120.0(4) . .
C3 C2 C6 121.8(4) . .
N4 N3 C7 123.2(4) . .
N6 N3 N4 114.1(4) . .
N6 N3 C7 122.7(4) . .
C4 C3 C2 119.0(4) . .
N3 N4 C6 101.8(4) . .
C3 C4 C5 119.4(5) . .
N6 N5 C6 106.7(4) . .
N1 C5 C4 123.3(4) . .
C38 O5 Co1 121.0(3) 1_554 .
N3 N6 N5 105.3(3) . .
N4 C6 C2 124.7(4) . .
N4 C6 N5 112.1(4) . .
N5 C6 C2 123.2(4) . .
C38 O6 Co1 155.2(3) 2_567 .
N8 N7 N9 114.5(4) . .
N8 N7 C9 122.7(4) . .
N9 N7 C9 122.5(4) . .
N3 C7 C8 118.4(5) . .
C8' C7 N3 114.5(8) . .
N7 N8 N10 105.6(4) . .
C7 C8 C9 115.8(6) . .
C7 C8' C9 120.5(12) . .
N7 N9 C12 101.6(4) . .
N7 C9 C8 110.3(4) . .
N7 C9 C8' 113.7(8) . .
N8 N10 C12 105.8(4) . .
C11 C10 C15 119.0(5) . .
C10 C11 C12 122.1(4) . .
C10 C11 C13 118.6(4) . .
C13 C11 C12 119.3(4) . .
N9 C12 N10 112.4(4) . .
N9 C12 C11 123.4(4) . .
N10 C12 C11 124.1(5) . .
N2 C13 C11 123.2(4) . .
N2 C14 C15 123.3(4) . .
C10 C15 C14 118.7(5) . .
C24 C16 C17 122.4(4) . .
C29 C16 C17 121.3(4) . .
C29 C16 C24 116.1(4) . .
C18 C17 C16 121.2(4) . .
C23 C17 C16 122.3(4) . .
C23 C17 C18 116.4(4) . .
C19 C18 C17 122.4(4) . .
C20 C19 C18 120.7(4) . .
C19 C20 C21 121.7(4) . .
C19 C20 C22 117.9(4) . .
C22 C20 C21 120.1(4) . .
O1 C21 O2 119.8(4) . .
O1 C21 C20 120.7(4) . .
O2 C21 C20 119.3(4) . .
C20 C22 C23 121.5(5) . .
C17 C23 C22 121.0(4) . .
C26 C24 C16 123.3(4) . .
C24 C26 C27 118.1(4) . .
C24 C26 C31 121.2(4) . .
C27 C26 C31 120.6(4) . .
C28 C27 C26 120.8(4) . .
C27 C28 C42 120.2(4) . .
C29 C28 C27 119.7(4) . .
C29 C28 C42 119.9(4) . .
C28 C29 C16 122.0(4) . .
C36 C30 C31 121.3(4) . .
C30 C31 C26 120.4(4) . .
C30 C31 C33 117.5(4) . .
C33 C31 C26 122.0(4) . .
C43 C32 C42 121.0(5) . .
C34 C33 C31 121.1(4) . .
C33 C34 C35 120.4(4) . .
C34 C35 C36 119.1(4) . .
C34 C35 C38 121.3(4) . .
C36 C35 C38 119.5(4) . .
C30 C36 C35 120.5(4) . .
O3 C37 C39 111.3(5) . .
O4 C37 O3 123.4(5) . .
O4 C37 C39 125.4(5) . .
O5 C38 O6 122.7(4) 1_556 2_567
O5 C38 C35 119.3(4) 1_556 .
O6 C38 C35 117.9(4) 2_567 .
C40 C39 C37 118.7(5) . .
C40 C39 C43 119.1(4) . .
C43 C39 C37 122.2(5) . .
C39 C40 C41 120.8(5) . .
C40 C41 C42 120.8(4) . .
C32 C42 C28 121.7(4) . .
C41 C42 C28 120.0(4) . .
C41 C42 C32 118.0(4) . .
C32 C43 C39 120.3(5) . .

loop_
_geom_bond_atom_site_label_1
_geom_bond_atom_site_label_2
_geom_bond_distance
_geom_bond_site_symmetry_2
Co1 O1 2.132(3) .
Co1 N1 2.123(4) .
Co1 O2 2.367(3) .
Co1 N2 2.187(4) 2_566
Co1 O5 2.043(3) .
Co1 O6 2.008(3) .
O1 C21 1.252(5) .
N1 C1 1.344(5) .
N1 C5 1.345(5) .
C1 C2 1.381(6) .
O2 C21 1.274(5) .
N2 Co1 2.187(4) 2_566
N2 C13 1.333(5) .
N2 C14 1.332(6) .
C2 C3 1.387(6) .
C2 C6 1.469(6) .
N3 N4 1.328(5) .
N3 N6 1.324(5) .
N3 C7 1.468(6) .
O3 C37 1.351(6) .
C3 C4 1.367(6) .
N4 C6 1.328(5) .
C4 C5 1.368(6) .
O4 C37 1.196(6) .
N5 N6 1.325(5) .
N5 C6 1.346(5) .
O5 C38 1.262(5) 1_554
O6 C38 1.264(5) 2_567
N7 N8 1.313(5) .
N7 N9 1.315(5) .
N7 C9 1.481(6) .
C7 C8 1.502(9) .
C7 C8' 1.464(17) .
N8 N10 1.327(5) .
C8 C9 1.525(8) .
C8' C9 1.491(18) .
N9 C12 1.326(6) .
N10 C12 1.343(5) .
C10 C11 1.370(6) .
C10 C15 1.375(6) .
C11 C12 1.462(6) .
C11 C13 1.384(6) .
C14 C15 1.377(6) .
C16 C17 1.480(6) .
C16 C24 1.411(6) .
C16 C29 1.411(5) .
C17 C18 1.384(5) .
C17 C23 1.382(6) .
C18 C19 1.379(6) .
C19 C20 1.370(6) .
C20 C21 1.489(6) .
C20 C22 1.369(6) .
C22 C23 1.394(7) .
C24 C26 1.380(6) .
C26 C27 1.405(6) .
C26 C31 1.485(6) .
C27 C28 1.388(6) .
C28 C29 1.380(6) .
C28 C42 1.499(6) .
C30 C31 1.392(6) .
C30 C36 1.370(6) .
C31 C33 1.399(6) .
C32 C42 1.390(6) .
C32 C43 1.378(6) .
C33 C34 1.376(6) .
C34 C35 1.379(6) .
C35 C36 1.388(6) .
C35 C38 1.497(6) .
C37 C39 1.487(6) .
C38 O5 1.262(5) 1_556
C38 O6 1.264(5) 2_567
C39 C40 1.371(6) .
C39 C43 1.383(6) .
C40 C41 1.382(6) .
C41 C42 1.384(6) .
